data_7046985
loop_
_publ_author_name
'Harchani, Ali'
'Ku\<cer\'akov\'a, Monika'
'Du\<sek, Michal'
'Haddad, Amor'

_publ_section_title
;
 Structures, electronic properties, reactivity and dynamic studies of
 three new polyoxometalate compounds.
;
_journal_issue 32
_journal_name_full 'Dalton transactions (Cambridge, England : 2003)'
_journal_page_first 10965
_journal_page_last 10975
_journal_paper_doi 10.1039/c8dt02205d
_journal_volume 47
_journal_year 2018
_chemical_formula_moiety 'C6 H24 Mo12 N3 O40.343 P1'
_chemical_formula_sum 'C6 H24 Mo12 N3 O40.343 P'
_chemical_formula_weight 1966
_space_group_IT_number 167
_space_group_name_Hall '-R 3 2"c'
_space_group_name_H-M_alt 'R -3 c :H'
_symmetry_cell_setting trigonal
_symmetry_Int_Tables_number 167
_symmetry_space_group_name_Hall '-R 3 2"c'
_symmetry_space_group_name_H-M 'R -3 c :H'
_audit_update_record
;
2018-06-29 deposited with the CCDC.
2018-07-10 downloaded from the CCDC.
;
_cell_angle_alpha 90
_cell_angle_beta 90
_cell_angle_gamma 120
_cell_formula_units_Z 12
_cell_length_a 16.3798(3)
_cell_length_b 16.3798(3)
_cell_length_c 50.2781(5)
_cell_measurement_reflns_used 46639
_cell_measurement_temperature 120.00(10)
_cell_measurement_theta_max 29.46
_cell_measurement_theta_min 3.86
_cell_volume 11682.3(3)
_computing_cell_refinement 'CrysAlisPro 1.171.39.33b (Rigaku OD, 2017)'
_computing_data_collection 'CrysAlisPro 1.171.39.33b (Rigaku OD, 2017)'
_computing_data_reduction 'CrysAlisPro 1.171.39.33b (Rigaku OD, 2017)'
_computing_molecular_graphics 'Diamond (Brandenburg & Putz, 2005)'
_computing_publication_material 'Jana2006 (Pet\<r\'i\<cek, Du\<sek & Palatinus, 2014)'
_computing_structure_refinement 'Jana2006 (Pet\<r\'i\<cek, Du\<sek & Palatinus, 2014)'
_computing_structure_solution 'Superflip (Palatinus & Chapuis, 2007)'
_diffrn_ambient_temperature 120
_diffrn_detector 'CCD plate'
_diffrn_detector_area_resol_mean 10.3567
_diffrn_measured_fraction_theta_full 0.98
_diffrn_measured_fraction_theta_max 0.98
_diffrn_measurement_device 'four-circle diffractometer'
_diffrn_measurement_device_type 'Xcalibur, AtlasS2, Gemini ultra'
_diffrn_measurement_method '\w scans'
_diffrn_radiation_monochromator graphite
_diffrn_radiation_probe x-ray
_diffrn_radiation_source 'X-ray tube'
_diffrn_radiation_type 'Mo K\a'
_diffrn_radiation_wavelength 0.71073
_diffrn_reflns_av_R_equivalents 0.0255
_diffrn_reflns_av_unetI/netI 0.0103
_diffrn_reflns_limit_h_max 21
_diffrn_reflns_limit_h_min -22
_diffrn_reflns_limit_k_max 22
_diffrn_reflns_limit_k_min -22
_diffrn_reflns_limit_l_max 63
_diffrn_reflns_limit_l_min -69
_diffrn_reflns_number 57833
_diffrn_reflns_reduction_process
;
Integration of the CCD images was done by program CrysAlisPro
(Agilent Technologies, 2010). The same program was used for indexing of the
crystal shape and absorption correction.
;
_diffrn_reflns_theta_full 29.58
_diffrn_reflns_theta_max 29.58
_diffrn_reflns_theta_min 3.3
_diffrn_source 'fine-focus sealed X-ray tube'
_exptl_absorpt_coefficient_mu 3.892
_exptl_absorpt_correction_T_max 0.684
_exptl_absorpt_correction_T_min 0.543
_exptl_absorpt_correction_type analytical
_exptl_absorpt_process_details
;
CrysAlisPro 1.171.39.33b (Rigaku Oxford Diffraction, 2017)
Analytical numeric absorption correction using a multifaceted crystal
            model based on expressions derived by R.C. Clark & J.S. Reid.
(Clark, R. C. & Reid, J. S. (1995). Acta Cryst. A51, 887-897)
Empirical absorption correction using spherical harmonics,
 implemented in SCALE3 ABSPACK scaling algorithm.
;
_exptl_crystal_colour green
_exptl_crystal_density_diffrn 3.3534
_exptl_crystal_description 'polygon shape'
_exptl_crystal_F_000 11073
_exptl_crystal_size_max 0.267
_exptl_crystal_size_mid 0.197
_exptl_crystal_size_min 0.138
_refine_diff_density_max 0.61
_refine_diff_density_min -0.51
_refine_ls_extinction_coef 2240(110)
_refine_ls_extinction_method 'B-C type 1 Gaussian isotropic (Becker & Coppens, 1974)'
_refine_ls_goodness_of_fit_gt 1.70
_refine_ls_goodness_of_fit_ref 1.64
_refine_ls_hydrogen_treatment constr
_refine_ls_number_constraints 32
_refine_ls_number_parameters 190
_refine_ls_number_reflns 3593
_refine_ls_number_restraints 2
_refine_ls_R_factor_all 0.0208
_refine_ls_R_factor_gt 0.0163
_refine_ls_shift/su_max 0.0039
_refine_ls_shift/su_mean 0.0004
_refine_ls_structure_factor_coef Fsqd
_refine_ls_weighting_details w=1/(\s^2^(I)+0.0004I^2^)
_refine_ls_weighting_scheme sigma
_refine_ls_wR_factor_gt 0.0483
_refine_ls_wR_factor_ref 0.0496
_reflns_number_gt 3218
_reflns_number_total 3593
_reflns_threshold_expression I>3\s(I)
_cod_data_source_file c8dt02205d2.cif
_cod_data_source_block I_CCDC1
_cod_depositor_comments
;
The following automatic conversions were performed:

'_diffrn_radiation_probe' value 'X-ray' changed to 'x-ray' according
to
/home/data/users/saulius/crontab/automatic-downloads/rss-feeds/RSC/lib/dictionaries/cif_core.dic
dictionary named 'cif_core.dic' version 2.4.2 from 2011-04-26.

Automatic conversion script
Id: cif_fix_values 4973 2017-02-22 13:04:09Z antanas 

 Adding full bibliography for 7046984--7046986.cif.
;
_cod_original_sg_symbol_Hall '-R 3;-2"c'
_cod_original_sg_symbol_H-M 'R -3 c'
_cod_original_formula_sum 'C6 H24 Mo12 N3 O40.343 P1'
_cod_database_code 7046985

loop_
_space_group_symop_id
_space_group_symop_operation_xyz
1 x,y,z
2 -y,x-y,z
3 -x+y,-x,z
4 y,x,-z+1/2
5 x-y,-y,-z+1/2
6 -x,-x+y,-z+1/2
7 -x,-y,-z
8 y,-x+y,-z
9 x-y,x,-z
10 -y,-x,z+1/2
11 -x+y,y,z+1/2
12 x,x-y,z+1/2
13 x+2/3,y+1/3,z+1/3
14 -y+2/3,x-y+1/3,z+1/3
15 -x+y+2/3,-x+1/3,z+1/3
16 y+2/3,x+1/3,-z+5/6
17 x-y+2/3,-y+1/3,-z+5/6
18 -x+2/3,-x+y+1/3,-z+5/6
19 -x+2/3,-y+1/3,-z+1/3
20 y+2/3,-x+y+1/3,-z+1/3
21 x-y+2/3,x+1/3,-z+1/3
22 -y+2/3,-x+1/3,z+5/6
23 -x+y+2/3,y+1/3,z+5/6
24 x+2/3,x-y+1/3,z+5/6
25 x+1/3,y+2/3,z+2/3
26 -y+1/3,x-y+2/3,z+2/3
27 -x+y+1/3,-x+2/3,z+2/3
28 y+1/3,x+2/3,-z+1/6
29 x-y+1/3,-y+2/3,-z+1/6
30 -x+1/3,-x+y+2/3,-z+1/6
31 -x+1/3,-y+2/3,-z+2/3
32 y+1/3,-x+y+2/3,-z+2/3
33 x-y+1/3,x+2/3,-z+2/3
34 -y+1/3,-x+2/3,z+1/6
35 -x+y+1/3,y+2/3,z+1/6
36 x+1/3,x-y+2/3,z+1/6

loop_
_atom_site_label
_atom_site_type_symbol
_atom_site_fract_x
_atom_site_fract_y
_atom_site_fract_z
_atom_site_adp_type
_atom_site_U_iso_or_equiv
_atom_site_site_symmetry_multiplicity
_atom_site_occupancy
_atom_site_calc_flag
Mo1 Mo 0.319130(13) 0.442167(13) 0.032562(4) Uani 0.00747(7) 36 1 d
Mo2 Mo 0.548999(13) 0.663993(13) 0.037726(4) Uani 0.00750(8) 36 1 d
Mo3 Mo 0.411164(13) 0.605877(13) -0.025061(4) Uani 0.00691(7) 36 1 d
Mo4 Mo 0.267337(13) 0.516177(13) 0.089804(4) Uani 0.00718(7) 36 1 d
P1 P 0.333333 0.666667 0.033791(17) Uani 0.0046(2) 12 1 d
O1 O 0.45336(11) 0.56443(11) -0.04862(3) Uani 0.0121(6) 36 1 d
O2 O 0.33321(10) 0.34756(10) 0.02872(3) Uani 0.0111(6) 36 1 d
O3 O 0.64167(10) 0.64692(11) 0.03414(3) Uani 0.0109(6) 36 1 d
O4 O 0.44154(11) 0.72302(10) -0.03880(3) Uani 0.0089(6) 36 1 d
O5 O 0.18972(10) 0.38916(11) 0.02899(3) Uani 0.0085(6) 36 1 d
O6 O 0.44720(10) 0.54422(10) 0.04161(3) Uani 0.0082(6) 36 1 d
O7 O 0.24341(10) 0.46928(11) 0.12062(3) Uani 0.0106(6) 36 1 d
O8 O 0.38764(10) 0.61564(10) 0.09338(3) Uani 0.0085(6) 36 1 d
O9 O 0.30041(11) 0.43852(10) 0.07139(3) Uani 0.0091(6) 36 1 d
O10 O 0.50572(11) 0.65341(10) 0.00012(3) Uani 0.0093(6) 36 1 d
O11 O 0.55699(10) 0.69767(10) 0.07301(3) Uani 0.0088(6) 36 1 d
O12 O 0.34437(10) 0.49520(11) -0.00118(3) Uani 0.0092(6) 36 1 d
O13 O 0.333333 0.666667 0.00325(5) Uani 0.0066(6) 12 1 d
O14 O 0.28283(10) 0.71824(10) 0.04388(3) Uani 0.0070(5) 36 1 d
N1 N 0.34583(14) 0.17271(12) 0.03176(4) Uani 0.0118(7) 36 1 d
C2 C 0.24900(16) 0.11436(16) 0.02072(5) Uani 0.0159(9) 36 1 d
C3 C 0.34837(17) 0.17831(17) 0.06120(4) Uani 0.0172(10) 36 1 d
H1c2 H 0.221964 0.05101 0.027265 Uiso 0.0191 36 1 d
H2c2 H 0.210581 0.140454 0.026128 Uiso 0.0191 36 1 d
H3c2 H 0.252084 0.114032 0.001655 Uiso 0.0191 36 1 d
H1c3 H 0.412693 0.210577 0.067126 Uiso 0.0206 36 1 d
H2c3 H 0.317789 0.212162 0.06701 Uiso 0.0206 36 1 d
H3c3 H 0.316257 0.115809 0.068514 Uiso 0.0206 36 1 d
H1n1 H 0.380813 0.150561 0.026429 Uiso 0.0141 36 1 d
H2n1 H 0.371243 0.228621 0.0252 Uiso 0.0141 36 1 d
Ox O 0 0 0 Uiso 0.25(2) 6 0.69(5) d

loop_
_atom_site_aniso_label
_atom_site_aniso_type_symbol
_atom_site_aniso_U_11
_atom_site_aniso_U_22
_atom_site_aniso_U_33
_atom_site_aniso_U_12
_atom_site_aniso_U_13
_atom_site_aniso_U_23
Mo1 Mo 0.00917(10) 0.00610(9) 0.00867(10) 0.00496(7) 0.00095(7) 0.00030(6)
Mo2 Mo 0.00663(9) 0.00886(9) 0.00879(10) 0.00520(7) -0.00065(6) -0.00113(6)
Mo3 Mo 0.00745(9) 0.00775(9) 0.00644(10) 0.00448(7) 0.00058(6) -0.00079(6)
Mo4 Mo 0.00805(9) 0.00698(9) 0.00590(10) 0.00330(7) 0.00027(6) 0.00135(6)
P1 P 0.0045(3) 0.0045(3) 0.0049(4) 0.00224(13) 0 0
O1 O 0.0151(8) 0.0141(8) 0.0102(7) 0.0096(7) 0.0009(6) -0.0010(6)
O2 O 0.0122(8) 0.0087(7) 0.0134(7) 0.0059(6) 0.0027(6) 0.0013(6)
O3 O 0.0100(7) 0.0127(8) 0.0124(7) 0.0074(6) -0.0024(6) -0.0023(6)
O4 O 0.0095(7) 0.0095(7) 0.0079(7) 0.0050(6) 0.0009(6) 0.0005(5)
O5 O 0.0082(7) 0.0065(7) 0.0103(7) 0.0034(6) -0.0002(5) -0.0009(6)
O6 O 0.0081(7) 0.0075(7) 0.0089(7) 0.0039(6) 0.0002(5) 0.0003(5)
O7 O 0.0123(8) 0.0101(8) 0.0084(7) 0.0049(6) 0.0007(6) 0.0021(6)
O8 O 0.0083(7) 0.0085(7) 0.0091(7) 0.0046(6) 0.0005(5) 0.0001(5)
O9 O 0.0104(7) 0.0088(7) 0.0087(7) 0.0054(6) 0.0010(6) 0.0014(6)
O10 O 0.0089(7) 0.0103(7) 0.0091(7) 0.0051(6) 0.0012(6) 0.0000(6)
O11 O 0.0093(7) 0.0099(7) 0.0086(7) 0.0059(6) -0.0011(6) -0.0006(6)
O12 O 0.0098(7) 0.0089(7) 0.0088(7) 0.0046(6) 0.0001(6) -0.0009(6)
O13 O 0.0074(8) 0.0074(8) 0.0052(11) 0.0037(4) 0 0
O14 O 0.0071(7) 0.0075(7) 0.0075(7) 0.0044(6) 0.0000(5) -0.0004(5)
N1 N 0.0125(10) 0.0130(9) 0.0104(9) 0.0069(8) 0.0038(7) 0.0029(7)
C2 C 0.0102(11) 0.0194(12) 0.0144(11) 0.0046(9) 0.0010(9) -0.0008(9)
C3 C 0.0155(12) 0.0244(13) 0.0078(10) 0.0071(10) 0.0007(9) -0.0010(9)

loop_
_atom_type_symbol
_atom_type_scat_dispersion_real
_atom_type_scat_dispersion_imag
_atom_type_scat_source
C 0.0033 0.0016 'International Tables Vol C tables 4.2.6.8 and 6.1.1.1'
H 0.0000 0.0000 'International Tables Vol C tables 4.2.6.8 and 6.1.1.1'
Mo -1.6832 0.6857 'International Tables Vol C tables 4.2.6.8 and 6.1.1.1'
N 0.0061 0.0033 'International Tables Vol C tables 4.2.6.8 and 6.1.1.1'
O 0.0106 0.0060 'International Tables Vol C tables 4.2.6.8 and 6.1.1.1'
P 0.1023 0.0942 'International Tables Vol C tables 4.2.6.8 and 6.1.1.1'

loop_
_geom_angle_atom_site_label_1
_geom_angle_atom_site_label_2
_geom_angle_atom_site_label_3
_geom_angle_site_symmetry_1
_geom_angle_site_symmetry_3
_geom_angle
O2 Mo1 O5 . . 102.01(7)
O2 Mo1 O6 . . 103.22(7)
O2 Mo1 O9 . . 100.13(8)
O2 Mo1 O12 . . 102.97(8)
O5 Mo1 O6 . . 154.28(8)
O5 Mo1 O9 . . 87.57(7)
O5 Mo1 O12 . . 93.76(7)
O6 Mo1 O9 . . 83.15(6)
O6 Mo1 O12 . . 85.45(6)
O9 Mo1 O12 . . 156.03(8)
O3 Mo2 O5 . 2_665 99.70(8)
O3 Mo2 O6 . . 104.20(8)
O3 Mo2 O10 . . 101.21(7)
O3 Mo2 O11 . . 102.57(8)
O5 Mo2 O6 2_665 . 154.35(8)
O5 Mo2 O10 2_665 . 81.23(6)
O5 Mo2 O11 2_665 . 87.47(7)
O6 Mo2 O10 . . 85.12(6)
O6 Mo2 O11 . . 96.18(6)
O10 Mo2 O11 . . 155.06(9)
O1 Mo3 O4 . . 101.75(8)
O1 Mo3 O4 . 3_565 99.94(8)
O1 Mo3 O10 . . 103.10(8)
O1 Mo3 O12 . . 102.01(8)
O4 Mo3 O4 . 3_565 87.49(7)
O4 Mo3 O10 . . 94.85(7)
O4 Mo3 O12 . . 155.32(8)
O4 Mo3 O10 3_565 . 155.82(7)
O4 Mo3 O12 3_565 . 81.95(7)
O10 Mo3 O12 . . 86.19(6)
O7 Mo4 O8 . . 102.50(6)
O7 Mo4 O8 . 3_565 100.63(8)
O7 Mo4 O9 . . 103.11(9)
O7 Mo4 O11 . 3_565 100.40(6)
O8 Mo4 O8 . 3_565 85.24(8)
O8 Mo4 O9 . . 96.06(7)
O8 Mo4 O11 . 3_565 155.50(7)
O8 Mo4 O9 3_565 . 155.33(7)
O8 Mo4 O11 3_565 3_565 82.09(8)
O9 Mo4 O11 . 3_565 87.10(8)
O13 P1 O14 . . 109.31(6)
O13 P1 O14 . 2_665 109.31(6)
O13 P1 O14 . 3_565 109.31(6)
O14 P1 O14 . 2_665 109.63(9)
O14 P1 O14 . 3_565 109.63(9)
O14 P1 O14 2_665 3_565 109.63(9)
Mo4 O8 Mo4 . 2_665 152.14(11)
C2 N1 C3 . . 113.54(17)

loop_
_geom_bond_atom_site_label_1
_geom_bond_atom_site_label_2
_geom_bond_site_symmetry_2
_geom_bond_distance
Mo1 O2 . 1.688(2)
Mo1 O5 . 1.8544(15)
Mo1 O6 . 1.9736(12)
Mo1 O9 . 1.9722(14)
Mo1 O12 . 1.8562(15)
Mo2 O3 . 1.685(2)
Mo2 O5 2_665 1.989(2)
Mo2 O6 . 1.8428(12)
Mo2 O10 . 1.9962(15)
Mo2 O11 . 1.8431(14)
Mo3 O1 . 1.6767(19)
Mo3 O4 . 1.8579(16)
Mo3 O4 3_565 1.986(2)
Mo3 O10 . 1.8444(15)
Mo3 O12 . 1.9852(14)
Mo4 O7 . 1.6861(15)
Mo4 O8 . 1.8328(12)
Mo4 O8 3_565 1.986(2)
Mo4 O9 . 1.8596(19)
Mo4 O11 3_565 1.9916(19)
P1 O13 . 1.536(3)
P1 O14 . 1.5343(19)
P1 O14 2_665 1.5343(19)
P1 O14 3_565 1.5343(19)
N1 C2 . 1.490(3)
N1 C3 . 1.482(3)
H1c2 C2 . 0.96
H2c2 C2 . 0.96
H3c2 C2 . 0.96
H1c3 C3 . 0.96
H2c3 C3 . 0.96
H3c3 C3 . 0.96
H1n1 N1 . 0.86
H2n1 N1 . 0.86

loop_
_geom_hbond_atom_site_label_D
_geom_hbond_atom_site_label_H
_geom_hbond_atom_site_label_A
_geom_hbond_site_symmetry_A
_geom_hbond_distance_DH
_geom_hbond_distance_HA
_geom_hbond_distance_DA
_geom_hbond_angle_DHA
C2 H3c2 O5 8_555 0.96 2.50 3.203(3) 130.41
N1 H1n1 O3 2_655 0.86 2.39 2.978(4) 126.08
N1 H1n1 O12 8_555 0.86 2.26 3.058(3) 154.19
N1 H2n1 O2 . 0.86 2.33 2.977(3) 132.22
N1 H2n1 O10 7_665 0.86 2.35 3.109(2) 147.45

loop_
_restr_distance_atom_site_label_1
_restr_distance_atom_site_label_2
_restr_distance_target
_restr_distance_target_weight_param
N1 H1n1 0.86 0.001
N1 H2n1 0.86 0.001
